data_7702591
loop_
_publ_author_name
'Coleman, Karl S.'
'Green, Malcolm L. H.'
'Pascu, Sofia I.'
'Rees, Nicholas H.'
'Cowley, A. R.'
'Rees, Leigh H.'

_publ_section_title
;
 Palladium(ii) complexes with the bidentate iminophosphine ligand
 [Ph2PCH2C(Ph)\^i&#x20AC;&#x0081;N(2,6-Me2C6H3)]
;
_journal_issue 22
_journal_name_full 'Journal of the Chemical Society, Dalton Transactions'
_journal_page_first 3384
_journal_paper_doi 10.1039/b102476k
_journal_year 2001
_chemical_compound_source
;
?
;
_chemical_formula_moiety 'C29 H29 Cl N P Pd'
_chemical_formula_sum 'C29 H29 Cl N P Pd'
_chemical_formula_weight 564.38
_chemical_melting_point ?
_space_group_IT_number 9
_space_group_name_Hall 'C -2yc'
_space_group_name_H-M_alt 'C 1 c 1'
_symmetry_cell_setting monoclinic
_symmetry_space_group_name_H-M 'C 1 c 1'
_atom_sites_solution_hydrogens geom
_atom_sites_solution_primary direct
_audit_creation_method CRYSTALS_ver_12_03_99
_cell_angle_alpha 90
_cell_angle_beta 130.49(2)
_cell_angle_gamma 90
_cell_formula_units_Z 4
_cell_length_a 20.307(6)
_cell_length_b 10.905(5)
_cell_length_c 15.256(7)
_cell_measurement_reflns_used 13025
_cell_measurement_temperature 150
_cell_measurement_theta_max 27
_cell_measurement_theta_min 0
_cell_volume 2569(2)
_computing_cell_refinement 'DIP2000 software 'DENZO (Otwinowski & Minor, 1996)''
_computing_data_collection 'DIP2000 software 'Xpress (MAC Science, 1989)''
_computing_data_reduction 'DIP2000 software 'DENZO (Otwinowski & Minor, 1996)''
_computing_molecular_graphics
;                                                                               
CAMERON (Watkin, Prout & Pearce,  1996)                                        
;
_computing_publication_material
;                                                                               
CRYSTALS Issue 10 (Watkin, Prout, Carruthers & Betteridge, 1996)                
;
_computing_structure_refinement
;                                                                               
CRYSTALS Issue 10 (Watkin, Prout, Carruthers & Betteridge, 1996)                
;
_computing_structure_solution 'SIR97 (Giacovazzo et al, 1997)'
_diffrn_ambient_temperature 150
_diffrn_measured_fraction_theta_max 0.967
_diffrn_measurement_device_type 'Enraf-nonius DIP2000'
_diffrn_measurement_method \w
_diffrn_radiation_monochromator graphite
_diffrn_radiation_type 'Mo K\a'
_diffrn_radiation_wavelength 0.71073
_diffrn_reflns_av_R_equivalents 0.03
_diffrn_reflns_limit_h_max 24
_diffrn_reflns_limit_h_min 0
_diffrn_reflns_limit_k_max 13
_diffrn_reflns_limit_k_min 0
_diffrn_reflns_limit_l_max 14
_diffrn_reflns_limit_l_min -19
_diffrn_reflns_number 13025
_diffrn_reflns_theta_max 26.57
_diffrn_reflns_theta_min 0.00
_diffrn_standards_decay_% 0.00
_diffrn_standards_interval_count 0
_diffrn_standards_interval_time 0
_diffrn_standards_number 0
_exptl_absorpt_coefficient_mu 0.91
_exptl_absorpt_correction_T_max 0.70
_exptl_absorpt_correction_T_min 0.70
_exptl_absorpt_correction_type multi-scan
_exptl_absorpt_process_details
; 
Denzo/Scalepack (Otwinowski & Minor, 1996) 
;
_exptl_crystal_colour ' golden '
_exptl_crystal_density_diffrn 1.46
_exptl_crystal_density_meas ?
_exptl_crystal_description ' fragment '
_exptl_crystal_F_000 1152.0
_exptl_crystal_size_max 0.40
_exptl_crystal_size_mid 0.40
_exptl_crystal_size_min 0.40
_refine_diff_density_max 1.01
_refine_diff_density_min -1.40
_refine_ls_extinction_method None
_refine_ls_goodness_of_fit_ref 0.9959
_refine_ls_hydrogen_treatment noref
_refine_ls_matrix_type full
_refine_ls_number_parameters 298
_refine_ls_number_reflns 2589
_refine_ls_R_factor_gt 0.0308
_refine_ls_shift/su_max 0.000413
_refine_ls_structure_factor_coef F
_refine_ls_weighting_details
;
Chebychev polynomial with 3 parameters, Carruthers & Watkin , 1979, 
1.36    -1.45    0.870    
;
_refine_ls_weighting_scheme calc
_refine_ls_wR_factor_ref 0.0161
_reflns_limit_h_max 19
_reflns_limit_h_min -24
_reflns_limit_k_max 13
_reflns_limit_k_min 0
_reflns_limit_l_max 19
_reflns_limit_l_min 0
_reflns_number_gt 2589
_reflns_number_total 2594
_reflns_threshold_expression >3.00\s(I)
_cod_data_source_file b102476k.txt
_cod_data_source_block conpound_4
_cod_depositor_comments
;
The following automatic conversions were performed:

data item '_chemical_melting_point' value 'not measured' was changed
to '?' -- the value is undefined or not given.

data item '_symmetry_cell_setting' value 'Monoclinic ' was changed to
'monoclinic' in accordance with the
/home/saulius/struct/COD-crude-data/automatic-downloads/DataCite-retrospective/RSC/depositions/lib/dictionaries/cif_core.dic
dictionary named 'cif_core.dic' version 2.4.2 last updated on
2011-04-26.

data item '_exptl_crystal_density_meas' value 'not measured' was
changed to '?' -- the value is perceived as not measured.

Automatic conversion script
Id: cif_fix_values 6909 2019-04-08 15:41:33Z antanas 
;
_cod_original_cell_volume 2569.3(6)
_cod_original_sg_symbol_H-M 'C 1 c 1 '
_cod_database_code 7702591

loop_
_symmetry_equiv_pos_as_xyz
x,y,z
x+1/2,y+1/2,z
x,-y,z+1/2
x+1/2,-y+1/2,z+1/2

loop_
_atom_site_label
_atom_site_fract_x
_atom_site_fract_y
_atom_site_fract_z
_atom_site_U_iso_or_equiv
_atom_site_occupancy
_atom_site_adp_type
Pd1 0.73073(3) 0.13338(2) 0.33805(5) 0.0191 1.0000 Uani
Cl1 0.79263(7) 0.02723(8) 0.27052(9) 0.0284 1.0000 Uani
P1 0.67664(6) 0.22207(8) 0.40807(8) 0.0212 1.0000 Uani
C31 0.7392(2) 0.3219(3) 0.5332(3) 0.0237 1.0000 Uani
C32 0.7906(2) 0.2746(3) 0.6439(3) 0.0338 1.0000 Uani
C33 0.8414(3) 0.3504(4) 0.7385(3) 0.0396 1.0000 Uani
C34 0.8412(2) 0.4764(3) 0.7248(3) 0.0354 1.0000 Uani
C35 0.7896(3) 0.5238(3) 0.6150(3) 0.0407 1.0000 Uani
C36 0.7389(2) 0.4479(3) 0.5194(3) 0.0366 1.0000 Uani
C41 0.5758(2) 0.3043(3) 0.3030(3) 0.0235 1.0000 Uani
C42 0.5330(2) 0.3603(4) 0.3353(3) 0.0334 1.0000 Uani
C43 0.4553(2) 0.4208(3) 0.2525(3) 0.0392 1.0000 Uani
C44 0.4221(2) 0.4283(4) 0.1411(3) 0.0397 1.0000 Uani
C45 0.4640(2) 0.3733(4) 0.1076(3) 0.0426 1.0000 Uani
C46 0.5416(2) 0.3107(3) 0.1897(3) 0.0318 1.0000 Uani
C3 0.6466(2) 0.0906(3) 0.4506(3) 0.0273 1.0000 Uani
C2 0.6338(2) -0.0228(3) 0.3843(3) 0.0224 1.0000 Uani
N1 0.66065(18) -0.0244(2) 0.3271(2) 0.0233 1.0000 Uani
C11 0.64567(19) -0.1350(3) 0.2643(3) 0.0257 1.0000 Uani
C17 0.7040(2) -0.2324(3) 0.3213(3) 0.0312 1.0000 Uani
C16 0.6832(3) -0.3411(3) 0.2591(4) 0.0423 1.0000 Uani
C15 0.6090(3) -0.3503(4) 0.1458(4) 0.0508 1.0000 Uani
C14 0.5549(3) -0.2509(4) 0.0897(3) 0.0451 1.0000 Uani
C12 0.5730(2) -0.1401(4) 0.1471(3) 0.0334 1.0000 Uani
C13 0.5152(3) -0.0294(4) 0.0838(3) 0.0425 1.0000 Uani
C18 0.7870(3) -0.2185(3) 0.4433(4) 0.0409 1.0000 Uani
C21 0.59129(19) -0.1301(3) 0.3926(3) 0.0245 1.0000 Uani
C26 0.6358(2) -0.1858(3) 0.4993(3) 0.0300 1.0000 Uani
C25 0.5988(3) -0.2862(3) 0.5100(3) 0.0363 1.0000 Uani
C24 0.5171(3) -0.3241(3) 0.4173(4) 0.0387 1.0000 Uani
C23 0.4716(2) -0.2660(3) 0.3119(4) 0.0388 1.0000 Uani
C22 0.5087(2) -0.1700(3) 0.2994(3) 0.0322 1.0000 Uani
C1 0.7896(3) 0.2950(3) 0.3519(4) 0.0315 1.0000 Uani
H11 0.8318 0.2783 0.3410 0.0600 1.0000 Uiso
H12 0.8200 0.3311 0.4291 0.0600 1.0000 Uiso
H13 0.7452 0.3532 0.2920 0.0600 1.0000 Uiso
H321 0.7909 0.1851 0.6551 0.0600 1.0000 Uiso
H331 0.8784 0.3149 0.8170 0.0600 1.0000 Uiso
H341 0.8775 0.5310 0.7927 0.0600 1.0000 Uiso
H351 0.7886 0.6135 0.6040 0.0600 1.0000 Uiso
H361 0.7024 0.4835 0.4410 0.0600 1.0000 Uiso
H421 0.5576 0.3573 0.4165 0.0600 1.0000 Uiso
H431 0.4237 0.4589 0.2746 0.0600 1.0000 Uiso
H441 0.3675 0.4736 0.0838 0.0600 1.0000 Uiso
H451 0.4395 0.3783 0.0265 0.0600 1.0000 Uiso
H461 0.5721 0.2706 0.1667 0.0600 1.0000 Uiso
H31 0.6933 0.0752 0.5341 0.0600 1.0000 Uiso
H32 0.5921 0.1095 0.4349 0.0600 1.0000 Uiso
H161 0.7227 -0.4124 0.2974 0.0600 1.0000 Uiso
H151 0.5943 -0.4289 0.1043 0.0600 1.0000 Uiso
H141 0.5024 -0.2582 0.0075 0.0600 1.0000 Uiso
H131 0.4675 -0.0510 0.0021 0.0600 1.0000 Uiso
H132 0.5495 0.0385 0.0882 0.0600 1.0000 Uiso
H133 0.4908 -0.0035 0.1198 0.0600 1.0000 Uiso
H181 0.8200 -0.2964 0.4694 0.0600 1.0000 Uiso
H182 0.8221 -0.1520 0.4473 0.0600 1.0000 Uiso
H183 0.7739 -0.1981 0.4938 0.0600 1.0000 Uiso
H261 0.6933 -0.1547 0.5673 0.0600 1.0000 Uiso
H251 0.6316 -0.3300 0.5845 0.0600 1.0000 Uiso
H241 0.4904 -0.3938 0.4259 0.0600 1.0000 Uiso
H231 0.4123 -0.2935 0.2455 0.0600 1.0000 Uiso
H221 0.4765 -0.1292 0.2236 0.0600 1.0000 Uiso

loop_
_atom_site_aniso_label
_atom_site_aniso_U_11
_atom_site_aniso_U_22
_atom_site_aniso_U_33
_atom_site_aniso_U_23
_atom_site_aniso_U_13
_atom_site_aniso_U_12
Pd1 0.0220(1) 0.01717(9) 0.0218(1) 0.00028(17) 0.01587(8) 0.00135(17)
Cl1 0.0315(5) 0.0278(5) 0.0364(5) -0.0031(4) 0.0267(4) 0.0014(4)
P1 0.0266(5) 0.0181(4) 0.0238(4) -0.0004(3) 0.0186(4) 0.0004(3)
C31 0.0251(16) 0.0212(14) 0.0267(17) 0.0014(12) 0.0178(14) 0.0052(12)
C32 0.039(2) 0.0227(17) 0.0322(19) -0.0016(15) 0.0197(17) 0.0003(15)
C33 0.040(2) 0.036(2) 0.0286(18) -0.0018(17) 0.0158(16) 0.0016(18)
C34 0.0345(19) 0.035(2) 0.0336(19) -0.0102(16) 0.0208(17) -0.0049(16)
C35 0.049(2) 0.0237(19) 0.037(2) -0.0069(16) 0.023(2) -0.0053(16)
C36 0.045(2) 0.0245(17) 0.0304(19) 0.0009(15) 0.0199(18) -0.0074(16)
C41 0.0260(16) 0.0203(15) 0.0308(18) -0.0043(13) 0.0214(15) -0.0038(13)
C42 0.0346(17) 0.0364(17) 0.0354(17) -0.0013(19) 0.0255(15) 0.0031(19)
C43 0.0283(19) 0.0361(19) 0.049(2) -0.0096(18) 0.0229(19) 0.0011(16)
C44 0.0248(18) 0.041(2) 0.040(2) 0.0064(17) 0.0151(17) 0.0036(15)
C45 0.0314(17) 0.058(2) 0.0342(18) 0.008(2) 0.0195(16) 0.004(2)
C46 0.0307(18) 0.0394(18) 0.0296(18) 0.0001(15) 0.0214(16) -0.0003(14)
C3 0.043(2) 0.0206(15) 0.0315(18) -0.0053(13) 0.0298(17) -0.0054(14)
C2 0.0259(17) 0.0176(16) 0.0256(17) 0.0010(13) 0.0176(15) 0.0007(14)
N1 0.0262(15) 0.0225(14) 0.0239(15) -0.0011(11) 0.0174(13) -0.0017(11)
C11 0.0340(16) 0.0204(13) 0.0333(16) -0.0071(16) 0.0266(14) -0.0064(16)
C17 0.041(2) 0.0248(16) 0.042(2) -0.0016(15) 0.033(2) -0.0003(13)
C16 0.067(3) 0.0215(19) 0.064(3) -0.0039(16) 0.054(2) 0.0003(16)
C15 0.085(3) 0.030(2) 0.060(3) -0.019(2) 0.057(3) -0.016(2)
C14 0.056(3) 0.043(2) 0.039(2) -0.0144(18) 0.032(2) -0.014(2)
C12 0.0408(17) 0.0329(16) 0.0360(17) -0.0063(18) 0.0292(16) -0.0064(19)
C13 0.038(2) 0.052(2) 0.0267(19) -0.0031(17) 0.0160(17) -0.0015(18)
C18 0.042(2) 0.0324(19) 0.046(2) 0.0072(17) 0.028(2) 0.0097(16)
C21 0.0316(16) 0.0196(13) 0.0296(15) -0.0029(16) 0.0231(14) -0.0028(16)
C26 0.040(2) 0.0298(17) 0.0271(18) -0.0028(14) 0.0245(17) -0.0038(15)
C25 0.055(2) 0.0305(18) 0.039(2) 0.0038(15) 0.037(2) -0.0012(17)
C24 0.059(3) 0.0287(17) 0.052(2) -0.0076(16) 0.046(2) -0.0110(16)
C23 0.036(2) 0.035(2) 0.050(2) -0.0054(18) 0.0304(19) -0.0106(16)
C22 0.0306(17) 0.0319(17) 0.0348(18) 0.0005(13) 0.0216(16) -0.0025(13)
C1 0.044(2) 0.0228(17) 0.045(2) -0.0020(16) 0.0361(19) -0.0037(15)

loop_
_atom_type_symbol
_atom_type_scat_dispersion_real
_atom_type_scat_dispersion_imag
_atom_type_scat_Cromer_Mann_a1
_atom_type_scat_Cromer_Mann_b1
_atom_type_scat_Cromer_Mann_a2
_atom_type_scat_Cromer_Mann_b2
_atom_type_scat_Cromer_Mann_a3
_atom_type_scat_Cromer_Mann_b3
_atom_type_scat_Cromer_Mann_a4
_atom_type_scat_Cromer_Mann_b4
_atom_type_scat_Cromer_Mann_c
_atom_type_scat_source
'C   ' 0.0020 0.0020 2.3100 20.8439 1.0200 10.2075 1.5886 0.5687 0.8650 51.6512 0.2156 International_Tables_Vol_IV_Table_2.2B
'H   ' 0.0000 0.0000 0.4930 10.5109 0.3229 26.1257 0.1402 3.1424 0.0408 57.7997 0.0030 International_Tables_Vol_IV_Table_2.2B
'N   ' 0.0040 0.0030 12.2126 0.0057 3.1322 9.8933 2.0125 28.9975 1.1663 0.5826 -11.5290 International_Tables_Vol_IV_Table_2.2B
'P   ' 0.0900 0.0950 6.4345 1.9067 4.1791 27.1570 1.7800 0.5260 1.4908 68.1645 1.1149 International_Tables_Vol_IV_Table_2.2B
'Pd  ' -1.1770 1.0070 19.3319 0.6987 15.5017 7.9893 5.2954 25.2052 0.6058 76.8986 5.2659 International_Tables_Vol_IV_Table_2.2B
'Cl  ' 0.1320 0.1590 11.4604 0.0104 7.1964 1.1662 6.2556 18.5194 1.6455 47.7784 -9.5574 International_Tables_Vol_IV_Table_2.2B

loop_
_geom_angle_atom_site_label_1
_geom_angle_atom_site_label_2
_geom_angle_atom_site_label_3
_geom_angle
_geom_angle_publ_flag
Cl1 Pd1 P1 176.46(4) yes
Cl1 Pd1 N1 94.88(8) yes
P1 Pd1 N1 82.91(8) yes
Cl1 Pd1 C1 91.5(1) yes
P1 Pd1 C1 90.8(1) yes
N1 Pd1 C1 173.54(14) yes
Pd1 P1 C31 123.14(11) yes
Pd1 P1 C41 114.96(11) yes
C31 P1 C41 104.47(15) yes
Pd1 P1 C3 102.39(11) yes
C31 P1 C3 105.29(15) yes
C41 P1 C3 104.76(16) yes
P1 C31 C32 121.2(2) yes
P1 C31 C36 120.2(3) yes
C32 C31 C36 118.6(3) yes
C31 C32 C33 120.9(3) yes
C31 C32 H321 119.5(3) no
C33 C32 H321 119.6(4) no
C32 C33 C34 120.5(4) yes
C32 C33 H331 119.8(4) no
C34 C33 H331 119.7(4) no
C33 C34 C35 118.8(3) yes
C33 C34 H341 120.6(4) no
C35 C34 H341 120.6(4) no
C34 C35 C36 121.0(3) yes
C34 C35 H351 119.5(4) no
C36 C35 H351 119.5(4) no
C31 C36 C35 120.3(3) yes
C31 C36 H361 119.9(4) no
C35 C36 H361 119.9(3) no
P1 C41 C42 120.7(2) yes
P1 C41 C46 119.4(2) yes
C42 C41 C46 120.0(3) yes
C41 C42 C43 119.2(3) yes
C41 C42 H421 120.4(3) no
C43 C42 H421 120.4(3) no
C42 C43 C44 120.8(3) yes
C42 C43 H431 119.6(4) no
C44 C43 H431 119.6(4) no
C43 C44 C45 120.7(3) yes
C43 C44 H441 119.7(4) no
C45 C44 H441 119.7(4) no
C44 C45 C46 119.0(3) yes
C44 C45 H451 120.5(4) no
C46 C45 H451 120.5(4) no
C41 C46 C45 120.3(3) yes
C41 C46 H461 119.9(3) no
C45 C46 H461 119.9(3) no
P1 C3 C2 110.8(2) yes
P1 C3 H31 109.1(3) no
C2 C3 H31 109.1(3) no
P1 C3 H32 109.2(3) no
C2 C3 H32 109.2(3) no
H31 C3 H32 109.5(3) no
C3 C2 N1 119.8(3) yes
C3 C2 C21 116.1(3) yes
N1 C2 C21 124.1(3) yes
Pd1 N1 C2 118.6(2) yes
Pd1 N1 C11 124.0(2) yes
C2 N1 C11 117.3(3) yes
N1 C11 C17 119.6(3) yes
N1 C11 C12 118.3(3) yes
C17 C11 C12 122.1(3) yes
C11 C17 C16 117.4(4) yes
C11 C17 C18 120.7(3) yes
C16 C17 C18 121.8(3) yes
C17 C16 C15 121.1(4) yes
C17 C16 H161 119.4(4) no
C15 C16 H161 119.5(4) no
C16 C15 C14 120.4(3) yes
C16 C15 H151 119.8(4) no
C14 C15 H151 119.8(4) no
C15 C14 C12 120.9(4) yes
C15 C14 H141 119.6(4) no
C12 C14 H141 119.5(4) no
C11 C12 C14 117.8(4) yes
C11 C12 C13 121.4(3) yes
C14 C12 C13 120.8(3) yes
C12 C13 H131 109.4(4) no
C12 C13 H132 109.5(3) no
H131 C13 H132 109.5(4) no
C12 C13 H133 109.5(3) no
H131 C13 H133 109.5(4) no
H132 C13 H133 109.5(4) no
C17 C18 H181 109.5(3) no
C17 C18 H182 109.5(4) no
H181 C18 H182 109.4(4) no
C17 C18 H183 109.5(3) no
H181 C18 H183 109.4(4) no
H182 C18 H183 109.5(4) no
C2 C21 C26 117.8(3) yes
C2 C21 C22 122.3(3) yes
C26 C21 C22 119.9(3) yes
C21 C26 C25 119.4(3) yes
C21 C26 H261 120.3(3) no
C25 C26 H261 120.3(3) no
C26 C25 C24 119.9(3) yes
C26 C25 H251 120.1(4) no
C24 C25 H251 120.0(3) no
C25 C24 C23 120.6(3) yes
C25 C24 H241 119.7(4) no
C23 C24 H241 119.7(4) no
C24 C23 C22 119.9(4) yes
C24 C23 H231 120.1(3) no
C22 C23 H231 120.0(4) no
C21 C22 C23 120.2(3) yes
C21 C22 H221 119.9(3) no
C23 C22 H221 119.9(4) no
Pd1 C1 H11 109.5(3) no
Pd1 C1 H12 109.5(3) no
H11 C1 H12 109.5(4) no
Pd1 C1 H13 109.4(3) no
H11 C1 H13 109.4(3) no
H12 C1 H13 109.5(3) no

loop_
_geom_bond_atom_site_label_1
_geom_bond_atom_site_label_2
_geom_bond_distance
_geom_bond_publ_flag
Pd1 Cl1 2.3798(9) yes
Pd1 P1 2.1925(9) yes
Pd1 N1 2.169(3) yes
Pd1 C1 2.062(4) yes
P1 C31 1.815(3) yes
P1 C41 1.818(3) yes
P1 C3 1.834(3) yes
C31 C32 1.385(5) yes
C31 C36 1.389(5) yes
C32 C33 1.378(5) yes
C32 H321 0.990(3) no
C33 C34 1.389(6) yes
C33 H331 0.990(4) no
C34 C35 1.375(6) yes
C34 H341 0.990(3) no
C35 C36 1.387(5) yes
C35 H351 0.990(4) no
C36 H361 0.990(4) no
C41 C42 1.388(4) yes
C41 C46 1.384(5) yes
C42 C43 1.390(5) yes
C42 H421 0.990(3) no
C43 C44 1.363(6) yes
C43 H431 0.990(4) no
C44 C45 1.383(6) yes
C44 H441 0.990(4) no
C45 C46 1.398(5) yes
C45 H451 0.990(3) no
C46 H461 0.990(3) no
C3 C2 1.509(5) yes
C3 H31 0.990(4) no
C3 H32 0.990(4) no
C2 N1 1.297(4) yes
C2 C21 1.506(5) yes
N1 C11 1.444(4) yes
C11 C17 1.396(5) yes
C11 C12 1.397(5) yes
C17 C16 1.401(5) yes
C17 C18 1.502(6) yes
C16 C15 1.373(6) yes
C16 H161 0.990(4) no
C15 C14 1.375(6) yes
C15 H151 0.990(4) no
C14 C12 1.395(5) yes
C14 H141 0.990(4) no
C12 C13 1.514(6) yes
C13 H131 0.990(4) no
C13 H132 0.990(4) no
C13 H133 0.990(4) no
C18 H181 0.991(4) no
C18 H182 0.990(4) no
C18 H183 0.990(4) no
C21 C26 1.388(5) yes
C21 C22 1.388(5) yes
C26 C25 1.396(5) yes
C26 H261 0.991(4) no
C25 C24 1.370(6) yes
C25 H251 0.990(4) no
C24 C23 1.382(6) yes
C24 H241 0.991(3) no
C23 C22 1.375(5) yes
C23 H231 0.991(4) no
C22 H221 0.990(4) no
C1 H11 0.990(4) no
C1 H12 0.989(4) no
C1 H13 0.991(4) no
